data_2204814
loop_
_publ_author_name
'Shao-Yu Mao'
'Jin-Xiao Mi'
'Liev G. Akselrud'
'Ya-Xi Huang'
'Jing-Tai Zhao'
'R\"udiger Kniep'

_publ_section_title
;
 The layered gallium borophosphate Ga[B~2~P~2~O~7~(OH)~5~] refined from
 X-ray powder data
;
_journal_issue 12
_journal_name_full 'Acta Crystallographica Section E'
_journal_page_first i149
_journal_page_last i151
_journal_paper_doi 10.1107/S1600536804029150
_journal_volume 60
_journal_year 2004
_chemical_formula_analytical 'Ga[B1.88 P1.97 H5.36 Ox]'
_chemical_formula_iupac 'Ga [B2 P2 O7 (O H)5]'
_chemical_formula_moiety 'B2 Ga H5 O12 P2'
_chemical_formula_structural 'Ga [B2 P2 O7 (O H)5]'
_chemical_formula_sum 'B2 Ga H5 O12 P2'
_chemical_formula_weight 350.32
_chemical_name_common 'Gallium borophosphate'
_chemical_name_systematic
;gallium
 catena-[monohydrogenborate-dihydrogenborate-bis(monohydrogenphosphate)]
;
_space_group_IT_number 15
_symmetry_cell_setting monoclinic
_symmetry_space_group_name_Hall '-C 2yc'
_symmetry_space_group_name_H-M 'C 1 2/c 1'
_atom_sites_solution_primary isomor
_audit_creation_method 'CSD2CIF created by WinCSD program.'
_cell_angle_alpha 90
_cell_angle_beta 109.1570(10)
_cell_angle_gamma 90
_cell_formula_units_Z 4
_cell_length_a 17.6404(3)
_cell_length_b 6.70735(8)
_cell_length_c 6.99525(8)
_cell_measurement_temperature 295
_cell_volume 781.846(19)
_computing_cell_refinement 'CSD (Akselrud et al., 1989)'
_computing_data_collection 'WinXPOW (Stoe & Cie, 1999)'
_computing_data_reduction CSD
_computing_molecular_graphics 'DIAMOND (Brandenburg, 1996--2001)'
_computing_publication_material CSD
_computing_structure_refinement CSD
_diffrn_ambient_temperature 295
_diffrn_measurement_device 'Stoe STADIP'
_diffrn_measurement_method Debye-Scherrer
_diffrn_radiation_monochromator Ge(111)
_diffrn_reflns_limit_h_max 17
_diffrn_reflns_limit_h_min 0
_diffrn_reflns_limit_k_max 6
_diffrn_reflns_limit_k_min 0
_diffrn_reflns_limit_l_max 6
_diffrn_reflns_limit_l_min -6
_diffrn_reflns_number 396
_diffrn_reflns_theta_max 49.5
_diffrn_reflns_theta_min 10.6
_exptl_absorpt_coefficient_mu 9.559
_exptl_absorpt_correction_type none
_exptl_crystal_density_diffrn 2.976
_exptl_crystal_F_000 688
_refine_ls_hydrogen_treatment noref
_refine_ls_matrix_type fullcycle
_refine_ls_number_parameters 36
_refine_ls_number_reflns 397
_refine_ls_R_factor_all 0.033
_refine_ls_shift/esd_mean 0.001
_refine_ls_shift/su_max 0.001
_refine_ls_structure_factor_coef Inet
_refine_ls_weighting_scheme calc
_reflns_number_total 396
_cod_data_source_file wm6038.cif
_cod_data_source_block I
_cod_original_cell_volume 781.85(2)
_cod_original_sg_symbol_H-M 'C 2/c'
_cod_database_code 2204814

loop_
_symmetry_equiv_pos_as_xyz
x,y,z
-x,y,1/2-z
-x,-y,-z
x,-y,-1/2+z
1/2+x,1/2+y,z
1/2-x,1/2+y,1/2-z
1/2-x,1/2-y,-z
1/2+x,1/2-y,-1/2+z

loop_
_atom_site_label
_atom_site_fract_x
_atom_site_fract_y
_atom_site_fract_z
_atom_site_U_iso_or_equiv
_atom_site_thermal_displace_type
_atom_site_type_symbol
Ga1 0.25 0.25 0.5 0.0119(3) Uiso Ga
P1 0.847670(10) 0.3729(3) 0.7048(3) 0.0157(5) Uiso P
B1 0.0876(5) 0.2766(12) 0.1004(9) 0.011(2) Uiso B
O1 0.3227(2) 0.2771(6) 0.3382(5) 0.0059(12) Uiso O
O2 0.7788(2) 0.5137(5) 0.0476(6) 0.0057(12) Uiso O
O3 0.0914(3) 0.4745(6) 0.1597(6) 0.0085(12) Uiso O
O4 0.6059(2) 0.2585(7) 0.4110(5) 0.0189(12) Uiso O
O5 0.5212(3) 0.3384(5) 0.5810(6) 0.0181(14) Uiso O
O6 0.6573(3) 0.3410(5) 0.7551(5) 0.0181(14) Uiso O

loop_
_atom_type_symbol
_atom_type_description
_atom_type_scat_dispersion_real
_atom_type_scat_dispersion_imag
_atom_type_scat_source
Ga Ga+3 -1.354 .777 International_Tables_Vol_IV_Table_2.3.1
P P .283 .434 International_Tables_Vol_IV_Table_2.3.1
B B .008 .004 International_Tables_Vol_IV_Table_2.3.1
O O-2 .047 .032 International_Tables_Vol_IV_Table_2.3.1

loop_
_diffrn_radiation_type
_diffrn_radiation_wavelength
CuK\a~1~ 1.540598

loop_
_geom_angle_atom_site_label_1
_geom_angle_atom_site_label_2
_geom_angle_atom_site_label_3
_geom_angle_site_symmetry_1
_geom_angle_site_symmetry_3
_geom_angle
_geom_angle_publ_flag
O2 Ga1 O2 2_655 8_456 180.0(2) no
O2 Ga1 O1 2_655 . 90.0(2) no
O2 Ga1 O1 2_655 7_556 90.0(2) no
O2 Ga1 O6 2_655 2_656 87.8(2) no
O2 Ga1 O6 2_655 8_455 92.2(2) no
O2 Ga1 O1 8_456 . 90.0(2) no
O2 Ga1 O1 8_456 7_556 90.0(2) no
O2 Ga1 O6 8_456 2_656 92.2(2) no
O2 Ga1 O6 8_456 8_455 87.8(2) no
O1 Ga1 O1 . 7_556 179.98(15) no
O1 Ga1 O6 . 2_656 87.8(2) no
O1 Ga1 O6 . 8_455 92.2(2) no
O1 Ga1 O6 7_556 2_656 92.2(2) no
O1 Ga1 O6 7_556 8_455 87.8(2) no
O6 Ga1 O6 2_656 8_455 180.0(2) no
O1 P1 O2 8_556 4_566 116.2(2) yes
O1 P1 O3 8_556 3_666 109.8(2) yes
O1 P1 O4 8_556 7_656 104.2(2) yes
O2 P1 O3 4_566 3_666 109.5(2) yes
O2 P1 O4 4_566 7_656 109.0(2) yes
O3 P1 O4 3_666 7_656 107.8(2) yes
O5 B1 O3 8_455 . 121.6(6) yes
O5 B1 O4 8_455 8_455 104.6(6) yes
O5 B1 O6 8_455 8_455 103.7(5) yes
O3 B1 O4 . 8_455 114.6(6) yes
O3 B1 O6 . 8_455 109.1(6) yes
O4 B1 O6 8_455 8_455 100.8(5) yes

loop_
_geom_bond_atom_site_label_1
_geom_bond_atom_site_label_2
_geom_bond_site_symmetry_2
_geom_bond_distance
_geom_bond_publ_flag
Ga1 O2 2_655 1.840(3) yes
Ga1 O2 8_456 1.840(3) yes
Ga1 O1 . 1.978(4) yes
Ga1 O1 7_556 1.978(4) yes
Ga1 O6 2_656 2.035(4) yes
Ga1 O6 8_455 2.035(4) yes
P1 O1 8_556 1.532(4) yes
P1 O2 4_566 1.545(4) yes
P1 O3 3_666 1.560(5) yes
P1 O4 7_656 1.593(4) yes
B1 O5 8_455 1.372(10) yes
B1 O3 . 1.386(9) yes
B1 O4 8_455 1.482(8) yes
B1 O6 8_455 1.559(9) yes
O1 O4 2_655 2.466(5) no
O1 O3 6_545 2.530(6) no
O1 O2 5_445 2.612(5) no
O1 O6 3_666 2.695(5) no
O1 O2 8_456 2.701(5) no
O1 O2 2_655 2.702(5) no
O1 O6 2_656 2.783(5) no
O1 O6 8_455 2.892(6) no
O2 O3 2_655 2.535(6) no
O2 O4 6_655 2.555(6) no
O2 O6 1_554 2.691(6) no
O2 O6 7_656 2.795(5) no
O3 O6 8_455 2.401(6) no
O3 O5 8_455 2.407(6) no
O3 O4 8_455 2.414(6) no
O3 O4 5_455 2.547(6) no
O4 O5 . 2.258(6) no
O4 O6 . 2.343(5) no
O5 O6 . 2.308(7) no
O5 O5 3_666 2.447(5) no
O5 O5 2_656 2.704(6) no

loop_
_geom_hbond_atom_site_label_D
_geom_hbond_atom_site_label_A
_geom_hbond_site_symmetry_A
_geom_hbond_distance_DA
_geom_hbond_publ_flag
O1 O6 2_656 2.783(5) yes
O1 O6 8_455 2.892(6) yes
O5 O5 3_666 2.447(5) yes
O5 O5 2_656 2.704(6) yes
